data_7117957
loop_
_publ_author_name
'Geetha Bolla'
'Ashwini Nangia'

_publ_section_title
;
 Multicomponent ternary cocrystals of the sulfonamide group with
 pyridine-amides and lactams
;
_journal_name_full Chem.Commun.
_journal_page_first 15578
_journal_paper_doi 10.1039/C5cc06475A
_journal_volume 51
_journal_year 2015
_chemical_compound_source synthetic
_chemical_formula_moiety C7H7NO4S,2(C6H7NO)
_chemical_formula_sum 'C19 H21 N3 O6 S'
_chemical_formula_weight 419.45
_chemical_melting_point 434
_chemical_name_common 'Sulfonamide benzoic acid; 6methyl 2pyridone'
_chemical_name_systematic 'Sulfonamide benzoic acid; 6methyl 2pyridone'
_space_group_IT_number 14
_symmetry_cell_setting monoclinic
_symmetry_space_group_name_Hall '-P 2ybc'
_symmetry_space_group_name_H-M 'P 1 21/c 1'
_atom_sites_solution_hydrogens geom
_atom_sites_solution_primary direct
_atom_sites_solution_secondary difmap
_audit_creation_method SHELXL-97
_audit_update_record
;
2015-07-22 deposited with the CCDC.
2015-08-27 downloaded from the CCDC.
;
_cell_angle_alpha 90.00
_cell_angle_beta 90.676(2)
_cell_angle_gamma 90.00
_cell_formula_units_Z 4
_cell_length_a 7.3848(8)
_cell_length_b 31.150(3)
_cell_length_c 8.9746(9)
_cell_measurement_reflns_used 5576
_cell_measurement_temperature 298(2)
_cell_measurement_theta_max 25.95
_cell_measurement_theta_min 2.35
_cell_volume 2064.3(4)
_computing_structure_refinement 'SHELXL-97 (Sheldrick, 1997)'
_computing_structure_solution 'SHELXS-97 (Sheldrick, 1990)'
_diffrn_ambient_temperature 298(2)
_diffrn_measured_fraction_theta_full 0.996
_diffrn_measured_fraction_theta_max 0.996
_diffrn_measurement_device_type 'CCD area detector'
_diffrn_measurement_method 'phi and omega scans'
_diffrn_radiation_monochromator graphite
_diffrn_radiation_source 'fine-focus sealed tube'
_diffrn_radiation_type MoK\a
_diffrn_radiation_wavelength 0.71073
_diffrn_reflns_av_R_equivalents 0.0318
_diffrn_reflns_av_sigmaI/netI 0.0218
_diffrn_reflns_limit_h_max 9
_diffrn_reflns_limit_h_min -9
_diffrn_reflns_limit_k_max 38
_diffrn_reflns_limit_k_min -38
_diffrn_reflns_limit_l_max 11
_diffrn_reflns_limit_l_min -11
_diffrn_reflns_number 21034
_diffrn_reflns_theta_full 25.94
_diffrn_reflns_theta_max 25.94
_diffrn_reflns_theta_min 2.36
_exptl_absorpt_coefficient_mu 0.197
_exptl_absorpt_correction_type none
_exptl_crystal_colour COLORLES
_exptl_crystal_density_diffrn 1.350
_exptl_crystal_density_method 'not measured'
_exptl_crystal_description PLATE
_exptl_crystal_F_000 880
_exptl_crystal_recrystallization_method 'Re-crystallisation from solvent: EtOAC, THF'
_exptl_crystal_size_max 0.20
_exptl_crystal_size_mid 0.18
_exptl_crystal_size_min 0.18
_refine_diff_density_max 0.229
_refine_diff_density_min -0.361
_refine_diff_density_rms 0.085
_refine_ls_extinction_method none
_refine_ls_goodness_of_fit_ref 1.057
_refine_ls_hydrogen_treatment mixed
_refine_ls_matrix_type full
_refine_ls_number_parameters 284
_refine_ls_number_reflns 4005
_refine_ls_number_restraints 0
_refine_ls_restrained_S_all 1.057
_refine_ls_R_factor_all 0.0529
_refine_ls_R_factor_gt 0.0442
_refine_ls_shift/su_max 0.001
_refine_ls_shift/su_mean 0.000
_refine_ls_structure_factor_coef Fsqd
_refine_ls_weighting_details 'calc w=1/[\s^2^(Fo^2^)+(0.0745P)^2^+0.2442P] where P=(Fo^2^+2Fc^2^)/3'
_refine_ls_weighting_scheme calc
_refine_ls_wR_factor_gt 0.1170
_refine_ls_wR_factor_ref 0.1236
_reflns_number_gt 3282
_reflns_number_total 4005
_reflns_threshold_expression >2sigma(I)
_cod_data_source_file c5cc06475a2.cif
_cod_data_source_block SMBAMEHP12
_cod_original_sg_symbol_H-M 'P2(1)/c '
_cod_database_code 7117957

loop_
_symmetry_equiv_pos_as_xyz
'x, y, z'
'-x, y+1/2, -z+1/2'
'-x, -y, -z'
'x, -y-1/2, z-1/2'

loop_
_atom_site_label
_atom_site_type_symbol
_atom_site_fract_x
_atom_site_fract_y
_atom_site_fract_z
_atom_site_U_iso_or_equiv
_atom_site_adp_type
_atom_site_occupancy
_atom_site_symmetry_multiplicity
_atom_site_calc_flag
_atom_site_refinement_flags
_atom_site_disorder_assembly
_atom_site_disorder_group
S1 S 0.39302(7) 0.279279(13) 1.09804(5) 0.05246(16) Uani 1 1 d . . .
O3 O 0.0998(2) 0.45978(4) 0.76171(16) 0.0807(5) Uani 1 1 d . . .
N2 N 0.8928(2) 0.37221(4) 0.19762(17) 0.0517(4) Uani 1 1 d . . .
O6 O 0.77118(18) 0.33552(4) 0.93160(14) 0.0623(3) Uani 1 1 d . . .
O4 O 0.2324(2) 0.48564(4) 0.96478(16) 0.0742(4) Uani 1 1 d . . .
O1 O 0.4631(2) 0.28616(4) 1.24539(14) 0.0738(4) Uani 1 1 d . . .
O5 O 0.82506(19) 0.43510(4) 0.08657(14) 0.0658(4) Uani 1 1 d . . .
C1 C 0.3269(2) 0.33074(5) 1.03448(17) 0.0457(4) Uani 1 1 d . . .
O2 O 0.2483(2) 0.24970(4) 1.07651(17) 0.0745(4) Uani 1 1 d . . .
N1 N 0.5566(2) 0.26342(5) 0.99819(17) 0.0519(4) Uani 1 1 d . . .
N3 N 0.7001(2) 0.39706(5) 0.81005(18) 0.0558(4) Uani 1 1 d . . .
C4 C 0.2342(2) 0.41126(5) 0.93333(17) 0.0462(4) Uani 1 1 d . . .
C8 C 0.8940(2) 0.41608(5) 0.19756(19) 0.0526(4) Uani 1 1 d . . .
C2 C 0.3805(3) 0.36644(6) 1.11411(18) 0.0552(4) Uani 1 1 d . . .
H2 H 0.4479 0.3634 1.2016 0.066 Uiso 1 1 calc R . .
C7 C 0.1812(3) 0.45449(5) 0.87655(19) 0.0537(4) Uani 1 1 d . . .
C5 C 0.1818(2) 0.37523(5) 0.85444(19) 0.0526(4) Uani 1 1 d . . .
H5 H 0.1146 0.3783 0.7668 0.063 Uiso 1 1 calc R . .
C3 C 0.3338(3) 0.40663(5) 1.06366(19) 0.0550(4) Uani 1 1 d . . .
H3 H 0.3693 0.4308 1.1174 0.066 Uiso 1 1 calc R . .
C12 C 0.9637(2) 0.34693(6) 0.30719(19) 0.0551(4) Uani 1 1 d . . .
C13 C 0.9419(3) 0.29993(6) 0.2899(2) 0.0696(5) Uani 1 1 d . . .
H13A H 1.0230 0.2854 0.3574 0.104 Uiso 1 1 calc R . .
H13B H 0.9691 0.2919 0.1894 0.104 Uiso 1 1 calc R . .
H13C H 0.8193 0.2920 0.3117 0.104 Uiso 1 1 calc R . .
C6 C 0.2277(2) 0.33467(5) 0.90374(18) 0.0528(4) Uani 1 1 d . . .
H6 H 0.1926 0.3105 0.8500 0.063 Uiso 1 1 calc R . .
C14 C 0.7105(2) 0.35338(6) 0.8158(2) 0.0538(4) Uani 1 1 d . . .
C10 C 1.0479(3) 0.41119(7) 0.4327(2) 0.0753(6) Uani 1 1 d . . .
H10 H 1.1024 0.4245 0.5144 0.090 Uiso 1 1 calc R . .
C15 C 0.6472(3) 0.33165(7) 0.6869(2) 0.0672(5) Uani 1 1 d . . .
H15 H 0.6533 0.3019 0.6825 0.081 Uiso 1 1 calc R . .
C9 C 0.9744(3) 0.43564(6) 0.3228(2) 0.0647(5) Uani 1 1 d . . .
H9 H 0.9771 0.4654 0.3303 0.078 Uiso 1 1 calc R . .
C17 C 0.5698(3) 0.39834(7) 0.5725(2) 0.0738(6) Uani 1 1 d . . .
H17 H 0.5209 0.4131 0.4914 0.089 Uiso 1 1 calc R . .
C11 C 1.0437(3) 0.36651(7) 0.4256(2) 0.0691(5) Uani 1 1 d . . .
H11 H 1.0955 0.3502 0.5018 0.083 Uiso 1 1 calc R . .
C18 C 0.6331(3) 0.42017(6) 0.6934(2) 0.0611(5) Uani 1 1 d . . .
C16 C 0.5785(3) 0.35372(7) 0.5709(2) 0.0760(6) Uani 1 1 d . . .
H16 H 0.5359 0.3389 0.4877 0.091 Uiso 1 1 calc R . .
C19 C 0.6359(4) 0.46764(7) 0.7093(3) 0.0832(7) Uani 1 1 d . . .
H19A H 0.5667 0.4804 0.6296 0.125 Uiso 1 1 calc R . .
H19B H 0.7586 0.4777 0.7055 0.125 Uiso 1 1 calc R . .
H19C H 0.5842 0.4755 0.8031 0.125 Uiso 1 1 calc R . .
H1A H 0.523(3) 0.2519(6) 0.923(2) 0.052(5) Uiso 1 1 d . . .
H1B H 0.636(3) 0.2838(8) 0.981(2) 0.076(7) Uiso 1 1 d . . .
H3A H 0.738(2) 0.4097(6) 0.8874(19) 0.048(5) Uiso 1 1 d . . .
H2A H 0.847(3) 0.3607(6) 0.119(2) 0.057(5) Uiso 1 1 d . . .
H4A H 0.201(4) 0.5137(10) 0.932(3) 0.109(9) Uiso 1 1 d . . .

loop_
_atom_site_aniso_label
_atom_site_aniso_U_11
_atom_site_aniso_U_22
_atom_site_aniso_U_33
_atom_site_aniso_U_23
_atom_site_aniso_U_13
_atom_site_aniso_U_12
S1 0.0748(3) 0.0392(2) 0.0433(3) 0.00459(15) -0.0003(2) 0.00332(18)
O3 0.1274(13) 0.0485(7) 0.0653(9) -0.0037(6) -0.0347(9) 0.0156(8)
N2 0.0583(9) 0.0450(8) 0.0518(9) -0.0013(6) -0.0091(7) -0.0007(6)
O6 0.0732(8) 0.0491(7) 0.0642(8) -0.0023(6) -0.0121(6) -0.0087(6)
O4 0.1092(11) 0.0390(7) 0.0737(9) -0.0071(6) -0.0334(8) 0.0092(7)
O1 0.1250(12) 0.0566(8) 0.0396(7) 0.0046(5) -0.0081(7) 0.0187(7)
O5 0.0905(9) 0.0399(6) 0.0665(8) -0.0023(6) -0.0260(7) 0.0009(6)
C1 0.0566(9) 0.0396(8) 0.0409(8) 0.0004(6) 0.0006(7) 0.0040(7)
O2 0.0822(9) 0.0500(7) 0.0915(10) 0.0104(7) 0.0093(8) -0.0107(7)
N1 0.0696(10) 0.0380(7) 0.0478(8) -0.0026(6) -0.0049(7) 0.0041(7)
N3 0.0614(9) 0.0507(8) 0.0551(9) -0.0068(7) -0.0100(7) -0.0073(7)
C4 0.0526(9) 0.0416(8) 0.0444(9) -0.0033(6) -0.0011(7) 0.0047(7)
C8 0.0603(10) 0.0452(9) 0.0523(10) -0.0022(7) -0.0048(8) -0.0014(7)
C2 0.0725(12) 0.0477(9) 0.0452(9) -0.0042(7) -0.0149(8) 0.0077(8)
C7 0.0665(11) 0.0441(9) 0.0504(10) -0.0030(7) -0.0078(8) 0.0060(8)
C5 0.0656(11) 0.0461(9) 0.0458(9) -0.0026(7) -0.0127(8) 0.0036(8)
C3 0.0714(11) 0.0421(9) 0.0511(9) -0.0094(7) -0.0121(8) 0.0039(8)
C12 0.0565(10) 0.0559(10) 0.0528(10) 0.0074(8) 0.0003(8) 0.0032(8)
C13 0.0770(13) 0.0514(11) 0.0803(14) 0.0111(9) -0.0048(10) 0.0041(9)
C6 0.0678(11) 0.0419(8) 0.0486(9) -0.0063(7) -0.0090(8) -0.0006(8)
C14 0.0557(10) 0.0494(9) 0.0563(10) -0.0047(8) 0.0012(8) -0.0108(7)
C10 0.0988(16) 0.0779(14) 0.0487(11) -0.0082(10) -0.0153(10) -0.0090(12)
C15 0.0863(14) 0.0591(11) 0.0564(11) -0.0120(9) 0.0042(10) -0.0165(10)
C9 0.0838(14) 0.0538(11) 0.0564(11) -0.0073(8) -0.0070(10) -0.0063(9)
C17 0.0865(15) 0.0814(15) 0.0532(11) 0.0029(10) -0.0114(10) -0.0087(11)
C11 0.0840(14) 0.0746(13) 0.0483(10) 0.0073(9) -0.0111(9) 0.0024(11)
C18 0.0629(11) 0.0592(11) 0.0609(11) 0.0019(9) -0.0065(9) -0.0043(9)
C16 0.1030(17) 0.0761(14) 0.0488(11) -0.0120(10) -0.0039(10) -0.0186(12)
C19 0.0984(17) 0.0596(12) 0.0910(16) 0.0068(11) -0.0233(13) 0.0019(12)

loop_
_atom_type_symbol
_atom_type_description
_atom_type_scat_dispersion_real
_atom_type_scat_dispersion_imag
_atom_type_scat_source
C C 0.0033 0.0016 'International Tables Vol C Tables 4.2.6.8 and 6.1.1.4'
H H 0.0000 0.0000 'International Tables Vol C Tables 4.2.6.8 and 6.1.1.4'
N N 0.0061 0.0033 'International Tables Vol C Tables 4.2.6.8 and 6.1.1.4'
O O 0.0106 0.0060 'International Tables Vol C Tables 4.2.6.8 and 6.1.1.4'
S S 0.1246 0.1234 'International Tables Vol C Tables 4.2.6.8 and 6.1.1.4'

loop_
_geom_angle_atom_site_label_1
_geom_angle_atom_site_label_2
_geom_angle_atom_site_label_3
_geom_angle
_geom_angle_site_symmetry_1
_geom_angle_site_symmetry_3
O2 S1 O1 119.07(9) . .
O2 S1 N1 107.24(9) . .
O1 S1 N1 107.35(9) . .
O2 S1 C1 109.84(8) . .
O1 S1 C1 104.94(7) . .
N1 S1 C1 107.95(8) . .
C12 N2 C8 125.23(16) . .
C2 C1 C6 121.01(15) . .
C2 C1 S1 119.22(13) . .
C6 C1 S1 119.74(12) . .
C18 N3 C14 125.27(16) . .
C5 C4 C3 119.50(15) . .
C5 C4 C7 119.24(14) . .
C3 C4 C7 121.26(14) . .
O5 C8 N2 117.87(15) . .
O5 C8 C9 126.25(17) . .
N2 C8 C9 115.87(16) . .
C3 C2 C1 119.69(15) . .
O3 C7 O4 123.93(16) . .
O3 C7 C4 123.05(15) . .
O4 C7 C4 113.02(15) . .
C6 C5 C4 120.92(15) . .
C2 C3 C4 120.22(15) . .
C11 C12 N2 117.87(17) . .
C11 C12 C13 124.97(17) . .
N2 C12 C13 117.13(16) . .
C5 C6 C1 118.66(15) . .
O6 C14 N3 119.48(16) . .
O6 C14 C15 125.14(17) . .
N3 C14 C15 115.38(17) . .
C9 C10 C11 121.32(18) . .
C16 C15 C14 120.48(19) . .
C10 C9 C8 120.07(18) . .
C18 C17 C16 119.51(19) . .
C12 C11 C10 119.63(18) . .
N3 C18 C17 117.95(19) . .
N3 C18 C19 116.67(17) . .
C17 C18 C19 125.38(19) . .
C15 C16 C17 121.39(19) . .

loop_
_geom_bond_atom_site_label_1
_geom_bond_atom_site_label_2
_geom_bond_distance
_geom_bond_site_symmetry_2
S1 O2 1.4224(15) .
S1 O1 1.4307(14) .
S1 N1 1.5909(17) .
S1 C1 1.7681(16) .
O3 C7 1.198(2) .
N2 C12 1.360(2) .
N2 C8 1.367(2) .
O6 C14 1.257(2) .
O4 C7 1.306(2) .
O5 C8 1.261(2) .
C1 C2 1.377(2) .
C1 C6 1.381(2) .
N3 C18 1.359(2) .
N3 C14 1.364(2) .
C4 C5 1.380(2) .
C4 C3 1.382(2) .
C4 C7 1.490(2) .
C8 C9 1.404(2) .
C2 C3 1.374(2) .
C5 C6 1.380(2) .
C12 C11 1.355(3) .
C12 C13 1.481(3) .
C14 C15 1.415(2) .
C10 C9 1.355(3) .
C10 C11 1.394(3) .
C15 C16 1.342(3) .
C17 C18 1.359(3) .
C17 C16 1.391(3) .
C18 C19 1.486(3) .
